data_7022139
loop_
_publ_author_name
'Bowmaker, Graham A.'
'Di Nicola, Corrado'
Effendy,
'Hanna, John V.'
'Healy, Peter C.'
'King, Scott P.'
'Marchetti, Fabio'
'Pettinari, Claudio'
'Robinson, Ward T.'
'Skelton, Brian W.'
'Sobolev, Alexandre N.'
'T\(ab\(acaru, Aurel'
'White, Allan H.'

_publ_section_title
;
 Oligo-nuclear silver thiocyanate complexes with monodentate tertiary
 phosphine ligands, including novel 'cubane' and 'step' tetramer forms of
 AgSCN&#x2009;:&#x2009;PR3 (1:1)4.
;
_journal_issue 1
_journal_name_full 'Dalton transactions (Cambridge, England : 2003)'
_journal_page_first 277
_journal_page_last 291
_journal_paper_doi 10.1039/c2dt31853a
_journal_volume 42
_journal_year 2013
_chemical_formula_moiety 'C75 H62 Ag4 N8 O P4 S4'
_chemical_formula_sum 'C75 H62 Ag4 N8 O P4 S4'
_chemical_formula_weight 1774.93
_chemical_name_systematic
;
?
;
_space_group_IT_number 14
_symmetry_cell_setting monoclinic
_symmetry_space_group_name_Hall '-P 2yn'
_symmetry_space_group_name_H-M 'P 1 21/n 1'
_atom_sites_solution_hydrogens geom
_atom_sites_solution_primary direct
_atom_sites_solution_secondary difmap
_audit_creation_date 2010-06-16T16:01:39-00:00
_audit_creation_method 'WinGX routine CIF_UPDATE'
_cell_angle_alpha 90
_cell_angle_beta 105.522(5)
_cell_angle_gamma 90
_cell_formula_units_Z 4
_cell_length_a 16.930(5)
_cell_length_b 18.450(5)
_cell_length_c 23.853(5)
_cell_measurement_reflns_used 8901
_cell_measurement_temperature 100(2)
_cell_measurement_theta_max 31.4661
_cell_measurement_theta_min 2.4246
_cell_volume 7179(3)
_computing_cell_refinement
;
CrysAlis RED, Oxford Diffraction Ltd.,
Version 1.171.31.7 (release 18-10-2006 CrysAlis171 .NET)
(compiled Oct 18 2006,16:28:17)
;
_computing_data_collection
;
CrysAlis CCD, Oxford Diffraction Ltd.,
Version 1.171.31.7 (release 18-10-2006 CrysAlis171 .NET)
(compiled Oct 18 2006,16:28:17)
;
_computing_data_reduction
;
CrysAlis RED, Oxford Diffraction Ltd.,
Version 1.171.31.7 (release 18-10-2006 CrysAlis171 .NET)
(compiled Oct 18 2006,16:28:17)
;
_computing_molecular_graphics 'OrtepII (Johnson, C. K. (1976)'
_computing_publication_material 'WinGX Farrugia, L. J. (1999)'
_computing_structure_refinement 'SHELXL-97 (Sheldrick, 1997)'
_diffrn_ambient_temperature 100(2)
_diffrn_detector_area_resol_mean 16.0009
_diffrn_measured_fraction_theta_full 0.999
_diffrn_measured_fraction_theta_max 0.999
_diffrn_measurement_device_type
;
Oxford Diffraction Xcalibur diffractometer
;
_diffrn_measurement_method '\w scans'
_diffrn_orient_matrix_UB_11 -0.0286175187
_diffrn_orient_matrix_UB_12 0.0102964685
_diffrn_orient_matrix_UB_13 -0.0264010097
_diffrn_orient_matrix_UB_21 0.0296828773
_diffrn_orient_matrix_UB_22 0.0234633394
_diffrn_orient_matrix_UB_23 -0.0064252871
_diffrn_orient_matrix_UB_31 0.0138889477
_diffrn_orient_matrix_UB_32 -0.0287129223
_diffrn_orient_matrix_UB_33 -0.0146972095
_diffrn_radiation_monochromator graphite
_diffrn_radiation_type MoK\a
_diffrn_radiation_wavelength 0.71073
_diffrn_reflns_av_R_equivalents 0.1442
_diffrn_reflns_av_unetI/netI 0.1946
_diffrn_reflns_limit_h_max 20
_diffrn_reflns_limit_h_min -20
_diffrn_reflns_limit_k_max 22
_diffrn_reflns_limit_k_min -22
_diffrn_reflns_limit_l_max 29
_diffrn_reflns_limit_l_min -29
_diffrn_reflns_number 78695
_diffrn_reflns_theta_full 26
_diffrn_reflns_theta_max 26
_diffrn_reflns_theta_min 2.54
_exptl_absorpt_coefficient_mu 1.332
_exptl_absorpt_correction_T_max 1
_exptl_absorpt_correction_T_min 0.76845
_exptl_absorpt_correction_type multi-scan
_exptl_absorpt_process_details
;
CrysAlis RED, Oxford Diffraction Ltd.,
Version 1.171.31.7 (release 18-10-2006 CrysAlis171 .NET)
(compiled Oct 18 2006,16:28:17)
Empirical absorption correction using spherical harmonics,
implemented in SCALE3 ABSPACK scaling algorithm.

;
_exptl_crystal_colour colourless
_exptl_crystal_density_diffrn 1.642
_exptl_crystal_density_method 'not measured'
_exptl_crystal_description prism
_exptl_crystal_F_000 3552
_exptl_crystal_size_max 0.21
_exptl_crystal_size_mid 0.08
_exptl_crystal_size_min 0.07
_refine_diff_density_max 2.138
_refine_diff_density_min -1.016
_refine_diff_density_rms 0.209
_refine_ls_extinction_method none
_refine_ls_goodness_of_fit_ref 0.87
_refine_ls_hydrogen_treatment constr
_refine_ls_matrix_type full
_refine_ls_number_parameters 866
_refine_ls_number_reflns 14093
_refine_ls_number_restraints 279
_refine_ls_restrained_S_all 0.867
_refine_ls_R_factor_all 0.1429
_refine_ls_R_factor_gt 0.0614
_refine_ls_shift/su_max 0.001
_refine_ls_shift/su_mean 0
_refine_ls_structure_factor_coef Fsqd
_refine_ls_weighting_details 'calc w=1/[\s^2^(Fo^2^)+(0.0790P)^2^] where P=(Fo^2^+2Fc^2^)/3'
_refine_ls_weighting_scheme calc
_refine_ls_wR_factor_gt 0.1434
_refine_ls_wR_factor_ref 0.1733
_reflns_number_gt 5973
_reflns_number_total 14093
_reflns_threshold_expression I>2\s(I)
_cod_data_source_file c2dt31853a.txt
_cod_data_source_block cpag2h
_cod_original_sg_symbol_Hall -p_2yn
_cod_database_code 7022139

loop_
_symmetry_equiv_pos_as_xyz
'x, y, z'
'-x+1/2, y+1/2, -z+1/2'
'-x, -y, -z'
'x-1/2, -y-1/2, z-1/2'

loop_
_atom_site_label
_atom_site_type_symbol
_atom_site_fract_x
_atom_site_fract_y
_atom_site_fract_z
_atom_site_U_iso_or_equiv
_atom_site_adp_type
_atom_site_occupancy
_atom_site_symmetry_multiplicity
_atom_site_calc_flag
_atom_site_refinement_flags
Ag1 Ag 0.81174(4) 0.34910(4) 0.23900(3) 0.0305(2) Uani 1 1 d .
Ag2 Ag 0.87128(4) 0.48474(4) 0.15427(3) 0.0293(2) Uani 1 1 d .
Ag3 Ag 1.12797(4) 0.44936(4) 0.36128(3) 0.0321(2) Uani 1 1 d .
Ag4 Ag 1.15024(5) 0.31912(4) 0.25135(4) 0.0407(2) Uani 1 1 d .
P1 P 0.67195(15) 0.31022(14) 0.21508(11) 0.0267(6) Uani 1 1 d .
C131 C 0.6338(6) 0.2711(5) 0.2732(4) 0.030(2) Uani 1 1 d .
N132 N 0.6581(5) 0.3124(5) 0.3229(3) 0.038(2) Uani 1 1 d .
C133 C 0.6322(7) 0.2915(6) 0.3682(5) 0.050(3) Uani 1 1 d .
H133 H 0.6481 0.3195 0.4028 0.06 Uiso 1 1 calc R
C134 C 0.5827(7) 0.2302(6) 0.3677(5) 0.044(3) Uani 1 1 d .
H134 H 0.5653 0.2173 0.401 0.053 Uiso 1 1 calc R
C135 C 0.5600(6) 0.1896(6) 0.3178(4) 0.039(3) Uani 1 1 d .
H135 H 0.5273 0.1475 0.3166 0.047 Uiso 1 1 calc R
C136 C 0.5846(6) 0.2098(5) 0.2695(4) 0.033(2) Uani 1 1 d .
H136 H 0.5685 0.1825 0.2345 0.04 Uiso 1 1 calc R
C111 C 0.6505(5) 0.2419(4) 0.1585(3) 0.026(2) Uani 1 1 d DU
C116 C 0.6795(6) 0.1724(4) 0.1711(4) 0.033(2) Uani 1 1 d DU
H116 H 0.7084 0.1613 0.2101 0.04 Uiso 1 1 calc R
C115 C 0.6686(6) 0.1182(5) 0.1301(4) 0.037(3) Uani 1 1 d D
H115 H 0.6872 0.0703 0.1407 0.045 Uiso 1 1 calc R
C114 C 0.6300(6) 0.1356(5) 0.0731(4) 0.044(3) Uani 1 1 d D
H114 H 0.6212 0.0994 0.0438 0.053 Uiso 1 1 calc R
C113 C 0.6041(7) 0.2063(5) 0.0589(4) 0.050(3) Uani 1 1 d D
H113 H 0.5797 0.2186 0.0194 0.06 Uiso 1 1 calc R
C112 C 0.6130(7) 0.2590(5) 0.1011(4) 0.042(3) Uani 1 1 d D
H112 H 0.5936 0.3068 0.0908 0.051 Uiso 1 1 calc R
C121 C 0.5975(6) 0.3817(5) 0.1862(4) 0.028(2) Uani 1 1 d .
C122 C 0.5150(7) 0.3739(5) 0.1847(5) 0.047(3) Uani 1 1 d .
H122 H 0.4973 0.3314 0.2003 0.057 Uiso 1 1 calc R
C123 C 0.4585(7) 0.4275(6) 0.1607(5) 0.051(3) Uani 1 1 d .
H123 H 0.4025 0.4215 0.16 0.062 Uiso 1 1 calc R
C124 C 0.4832(7) 0.4890(6) 0.1380(4) 0.046(3) Uani 1 1 d .
H124 H 0.4445 0.5254 0.1209 0.055 Uiso 1 1 calc R
C125 C 0.5638(7) 0.4975(6) 0.1402(5) 0.044(3) Uani 1 1 d .
H125 H 0.5813 0.5405 0.1251 0.053 Uiso 1 1 calc R
C126 C 0.6206(6) 0.4444(5) 0.1641(4) 0.035(3) Uani 1 1 d .
H126 H 0.6766 0.4516 0.1653 0.041 Uiso 1 1 calc R
P2 P 0.79069(16) 0.53428(13) 0.06383(10) 0.0275(6) Uani 1 1 d .
C211 C 0.8545(5) 0.5686(5) 0.0181(4) 0.033(2) Uani 1 1 d DU
C212 C 0.9387(5) 0.5711(6) 0.0411(4) 0.048(3) Uani 1 1 d DU
H212 H 0.9626 0.5537 0.0794 0.057 Uiso 1 1 calc R
C213 C 0.9880(7) 0.5990(7) 0.0087(4) 0.063(3) Uani 1 1 d DU
H213 H 1.0453 0.6038 0.0254 0.076 Uiso 1 1 calc R
C214 C 0.9533(6) 0.6196(6) -0.0478(4) 0.053(3) Uani 1 1 d DU
H214 H 0.9869 0.6362 -0.0713 0.064 Uiso 1 1 calc R
C215 C 0.8691(6) 0.6162(6) -0.0705(4) 0.051(3) Uani 1 1 d DU
H215 H 0.8454 0.6309 -0.1096 0.062 Uiso 1 1 calc R
C216 C 0.8194(6) 0.5919(5) -0.0375(3) 0.031(2) Uani 1 1 d DU
H216 H 0.7615 0.5913 -0.053 0.037 Uiso 1 1 calc R
C231 C 0.7204(6) 0.6075(5) 0.0672(4) 0.034(2) Uani 1 1 d U
N232 N 0.6624(6) 0.6312(5) 0.0163(4) 0.059(2) Uani 1 1 d U
C233 C 0.6088(7) 0.6862(6) 0.0212(5) 0.049(2) Uani 1 1 d U
H233 H 0.5689 0.7026 -0.0124 0.059 Uiso 1 1 calc R
C234 C 0.6128(7) 0.7169(5) 0.0740(5) 0.043(2) Uani 1 1 d U
H234 H 0.576 0.7551 0.076 0.052 Uiso 1 1 calc R
C235 C 0.6684(6) 0.6946(5) 0.1245(5) 0.037(2) Uani 1 1 d U
H235 H 0.6702 0.7165 0.1609 0.044 Uiso 1 1 calc R
C236 C 0.7220(6) 0.6388(5) 0.1205(4) 0.032(2) Uani 1 1 d U
H236 H 0.7603 0.6218 0.1548 0.039 Uiso 1 1 calc R
C221 C 0.7248(6) 0.4653(5) 0.0189(4) 0.034(3) Uani 1 1 d .
C226 C 0.6439(7) 0.4586(6) 0.0187(4) 0.042(3) Uani 1 1 d .
H226 H 0.621 0.4928 0.0397 0.05 Uiso 1 1 calc R
C225 C 0.5955(8) 0.4038(7) -0.0108(5) 0.061(4) Uani 1 1 d .
H225 H 0.54 0.3995 -0.0099 0.073 Uiso 1 1 calc R
C224 C 0.6281(9) 0.3560(7) -0.0415(5) 0.059(4) Uani 1 1 d .
H224 H 0.5943 0.3191 -0.0633 0.071 Uiso 1 1 calc R
C223 C 0.7079(9) 0.3596(6) -0.0417(5) 0.049(3) Uani 1 1 d .
H223 H 0.7302 0.3242 -0.062 0.059 Uiso 1 1 calc R
C222 C 0.7570(7) 0.4152(6) -0.0121(4) 0.042(3) Uani 1 1 d .
H222 H 0.8125 0.4189 -0.0132 0.051 Uiso 1 1 calc R
P3 P 1.22686(15) 0.49848(14) 0.44484(10) 0.0279(6) Uani 1 1 d .
C331 C 1.1812(5) 0.5375(5) 0.4992(4) 0.023(2) Uani 1 1 d U
C336 C 1.0969(6) 0.5519(5) 0.4842(4) 0.030(2) Uani 1 1 d U
H336 H 1.0636 0.5438 0.4459 0.036 Uiso 1 1 calc R
C335 C 1.0635(7) 0.5788(5) 0.5277(5) 0.045(3) Uani 1 1 d .
H335 H 1.0065 0.5894 0.5184 0.054 Uiso 1 1 calc R
C334 C 1.1101(7) 0.5900(6) 0.5827(5) 0.041(3) Uani 1 1 d .
H334 H 1.0857 0.6068 0.6118 0.049 Uiso 1 1 calc R
C333 C 1.1905(8) 0.5773(5) 0.5957(4) 0.041(3) Uani 1 1 d .
H333 H 1.2232 0.5877 0.6339 0.049 Uiso 1 1 calc R
N332 N 1.2280(6) 0.5495(5) 0.5551(4) 0.051(3) Uani 1 1 d .
C321 C 1.2917(5) 0.5711(5) 0.4288(4) 0.032(2) Uani 1 1 d U
C322 C 1.3187(6) 0.5632(7) 0.3803(4) 0.049(3) Uani 1 1 d U
H322 H 1.3074 0.5206 0.3572 0.058 Uiso 1 1 calc R
C323 C 1.3654(7) 0.6221(8) 0.3655(5) 0.063(3) Uani 1 1 d U
H323 H 1.3858 0.6185 0.3322 0.075 Uiso 1 1 calc R
C324 C 1.3803(7) 0.6830(7) 0.3991(6) 0.060(3) Uani 1 1 d U
H324 H 1.4092 0.7225 0.3885 0.072 Uiso 1 1 calc R
C325 C 1.3535(7) 0.6867(7) 0.4481(6) 0.067(3) Uani 1 1 d U
H325 H 1.3661 0.7281 0.4725 0.08 Uiso 1 1 calc R
C326 C 1.3091(6) 0.6318(6) 0.4621(5) 0.044(3) Uani 1 1 d U
H326 H 1.2897 0.6359 0.4959 0.053 Uiso 1 1 calc R
C311 C 1.2992(6) 0.4337(5) 0.4896(4) 0.027(2) Uani 1 1 d U
C316 C 1.2756(6) 0.3647(5) 0.4959(4) 0.033(2) Uani 1 1 d U
H316 H 1.2234 0.3491 0.473 0.039 Uiso 1 1 calc R
C315 C 1.3233(6) 0.3161(6) 0.5339(4) 0.038(3) Uani 1 1 d .
H315 H 1.3051 0.268 0.5372 0.046 Uiso 1 1 calc R
C314 C 1.3992(6) 0.3398(5) 0.5672(4) 0.035(3) Uani 1 1 d .
H314 H 1.4332 0.3083 0.595 0.042 Uiso 1 1 calc R
C313 C 1.4251(6) 0.4094(6) 0.5598(4) 0.039(3) Uani 1 1 d U
H313 H 1.478 0.4247 0.5815 0.046 Uiso 1 1 calc R
C312 C 1.3759(6) 0.4566(5) 0.5219(4) 0.024(2) Uani 1 1 d .
H312 H 1.394 0.5045 0.5178 0.029 Uiso 1 1 calc R
P4 P 1.27683(16) 0.25416(14) 0.27523(12) 0.0345(7) Uani 1 1 d .
C411 C 1.3194(5) 0.2332(5) 0.2149(4) 0.028(2) Uani 1 1 d U
C412 C 1.3066(6) 0.2823(5) 0.1707(4) 0.031(2) Uani 1 1 d U
H412 H 1.277 0.3255 0.1724 0.037 Uiso 1 1 calc R
C413 C 1.3359(7) 0.2696(6) 0.1248(5) 0.049(3) Uani 1 1 d U
H413 H 1.3257 0.3042 0.0942 0.059 Uiso 1 1 calc R
C414 C 1.3798(6) 0.2089(5) 0.1201(5) 0.040(2) Uani 1 1 d U
H414 H 1.4005 0.2018 0.0872 0.049 Uiso 1 1 calc R
C415 C 1.3935(6) 0.1586(5) 0.1638(4) 0.033(2) Uani 1 1 d U
H415 H 1.4228 0.1155 0.1609 0.039 Uiso 1 1 calc R
C416 C 1.3652(6) 0.1701(5) 0.2118(5) 0.037(2) Uani 1 1 d U
H416 H 1.3763 0.1358 0.2427 0.045 Uiso 1 1 calc R
C431 C 1.2687(5) 0.1659(5) 0.3076(4) 0.030(2) Uani 1 1 d .
C436 C 1.1924(6) 0.1339(5) 0.2932(4) 0.026(2) Uani 1 1 d .
H436 H 1.1466 0.1601 0.2706 0.032 Uiso 1 1 calc R
C435 C 1.1818(6) 0.0647(5) 0.3111(4) 0.031(2) Uani 1 1 d .
H435 H 1.1293 0.0425 0.2995 0.037 Uiso 1 1 calc R
C434 C 1.2475(6) 0.0275(6) 0.3460(4) 0.034(3) Uani 1 1 d .
H434 H 1.2405 -0.0204 0.3586 0.041 Uiso 1 1 calc R
C433 C 1.3220(6) 0.0596(5) 0.3622(4) 0.033(2) Uani 1 1 d .
H433 H 1.3662 0.0342 0.3874 0.039 Uiso 1 1 calc R
N432 N 1.3362(5) 0.1290(5) 0.3431(4) 0.050(3) Uani 1 1 d .
C421 C 1.3589(6) 0.3033(5) 0.3268(5) 0.037(2) Uani 1 1 d U
C422 C 1.3778(7) 0.2930(6) 0.3845(5) 0.047(3) Uani 1 1 d U
H422 H 1.3516 0.2554 0.3999 0.057 Uiso 1 1 calc R
C423 C 1.4361(8) 0.3374(7) 0.4224(6) 0.065(3) Uani 1 1 d U
H423 H 1.4508 0.3284 0.4631 0.078 Uiso 1 1 calc R
C424 C 1.4704(9) 0.3917(7) 0.4009(7) 0.077(4) Uani 1 1 d U
H424 H 1.5103 0.4214 0.4263 0.093 Uiso 1 1 calc R
C425 C 1.4486(8) 0.4052(7) 0.3423(7) 0.078(4) Uani 1 1 d U
H425 H 1.4722 0.4452 0.3276 0.094 Uiso 1 1 calc R
C426 C 1.3921(7) 0.3610(6) 0.3035(6) 0.056(3) Uani 1 1 d U
H426 H 1.377 0.3702 0.2628 0.067 Uiso 1 1 calc R
N1 N 0.9279(5) 0.3144(4) 0.3002(3) 0.0263(19) Uani 1 1 d .
C1 C 0.9968(6) 0.3114(5) 0.3222(4) 0.024(2) Uani 1 1 d .
S1 S 1.09722(15) 0.30807(13) 0.35524(11) 0.0310(6) Uani 1 1 d .
N2 N 1.0099(5) 0.4976(4) 0.1878(3) 0.0285(19) Uani 1 1 d .
C2 C 1.0714(6) 0.4816(5) 0.2173(4) 0.021(2) Uani 1 1 d .
S2 S 1.16433(15) 0.46051(13) 0.26034(10) 0.0296(6) Uani 1 1 d .
N3 N 0.9954(5) 0.4915(4) 0.3287(3) 0.0259(18) Uani 1 1 d .
C3 C 0.9307(6) 0.4923(5) 0.2977(4) 0.024(2) Uani 1 1 d .
S3 S 0.83507(14) 0.49341(13) 0.25347(10) 0.0251(6) Uani 1 1 d .
N4 N 1.0272(5) 0.3078(4) 0.1890(3) 0.031(2) Uani 1 1 d .
C4 C 0.9592(6) 0.3218(5) 0.1689(4) 0.025(2) Uani 1 1 d .
S4 S 0.86184(15) 0.33885(13) 0.13910(10) 0.0281(6) Uani 1 1 d .
C11 C 0.6315(6) 0.5249(6) 0.3100(5) 0.045(3) Uani 1 1 d .
H11A H 0.6629 0.5388 0.3493 0.067 Uiso 1 1 calc R
H11B H 0.6681 0.5229 0.2844 0.067 Uiso 1 1 calc R
H11C H 0.6066 0.4772 0.3112 0.067 Uiso 1 1 calc R
C12 C 0.5658(7) 0.5795(6) 0.2872(4) 0.038(3) Uani 1 1 d .
O12 O 0.4948(5) 0.5659(4) 0.2865(3) 0.055(2) Uani 1 1 d .
C13 C 0.5897(8) 0.6478(6) 0.2651(5) 0.060(3) Uani 1 1 d .
H13A H 0.5413 0.6788 0.2515 0.09 Uiso 1 1 calc R
H13B H 0.6134 0.6377 0.2326 0.09 Uiso 1 1 calc R
H13C H 0.6303 0.6726 0.2962 0.09 Uiso 1 1 calc R

loop_
_atom_site_aniso_label
_atom_site_aniso_U_11
_atom_site_aniso_U_22
_atom_site_aniso_U_33
_atom_site_aniso_U_23
_atom_site_aniso_U_13
_atom_site_aniso_U_12
Ag1 0.0174(4) 0.0393(5) 0.0321(5) -0.0014(4) 0.0019(3) -0.0042(3)
Ag2 0.0242(4) 0.0360(5) 0.0240(4) 0.0038(3) -0.0003(3) 0.0031(3)
Ag3 0.0221(4) 0.0428(5) 0.0249(4) -0.0027(4) -0.0048(3) 0.0005(4)
Ag4 0.0236(5) 0.0395(5) 0.0597(6) 0.0070(4) 0.0122(4) 0.0086(4)
P1 0.0158(14) 0.0311(16) 0.0298(15) -0.0010(12) 0.0003(12) -0.0035(11)
C131 0.025(6) 0.028(6) 0.034(6) -0.006(5) 0.005(5) 0.002(5)
N132 0.039(6) 0.052(6) 0.023(5) 0.001(4) 0.007(4) -0.001(4)
C133 0.043(8) 0.059(9) 0.044(8) -0.019(6) 0.002(6) 0.007(6)
C134 0.046(8) 0.046(8) 0.045(8) 0.005(6) 0.019(6) 0.011(6)
C135 0.020(6) 0.052(7) 0.041(7) 0.004(6) 0.002(5) -0.005(5)
C136 0.023(6) 0.046(7) 0.030(6) -0.002(5) 0.006(5) -0.003(5)
C111 0.024(5) 0.030(5) 0.021(5) 0.011(4) 0.001(4) 0.005(4)
C116 0.040(6) 0.037(6) 0.018(5) 0.012(5) 0.000(5) 0.006(5)
C115 0.031(6) 0.051(7) 0.028(6) 0.005(5) 0.002(5) 0.010(5)
C114 0.041(7) 0.034(7) 0.058(8) -0.007(6) 0.015(6) 0.004(5)
C113 0.058(8) 0.052(8) 0.030(7) -0.006(6) -0.008(6) 0.010(6)
C112 0.064(8) 0.013(6) 0.045(7) 0.003(5) 0.006(6) 0.015(5)
C121 0.017(6) 0.034(6) 0.029(6) -0.011(5) -0.001(5) 0.001(4)
C122 0.044(8) 0.028(7) 0.071(9) 0.015(6) 0.020(7) -0.001(5)
C123 0.029(7) 0.036(7) 0.092(10) 0.013(7) 0.021(7) 0.015(5)
C124 0.043(8) 0.045(8) 0.050(7) 0.022(6) 0.013(6) 0.025(6)
C125 0.048(8) 0.034(7) 0.048(7) 0.009(5) 0.008(6) -0.002(6)
C126 0.026(6) 0.028(6) 0.051(7) 0.006(5) 0.012(5) 0.001(5)
P2 0.0296(15) 0.0300(16) 0.0216(14) 0.0016(11) 0.0045(12) 0.0057(12)
C211 0.041(5) 0.030(6) 0.029(5) 0.000(4) 0.012(4) 0.009(5)
C212 0.033(5) 0.072(7) 0.040(6) 0.019(5) 0.012(4) 0.007(5)
C213 0.040(6) 0.098(8) 0.058(7) 0.025(6) 0.023(5) 0.003(6)
C214 0.065(6) 0.062(7) 0.044(6) 0.008(5) 0.035(6) 0.007(6)
C215 0.075(7) 0.044(6) 0.034(6) 0.007(5) 0.012(5) -0.005(6)
C216 0.037(5) 0.027(5) 0.023(5) 0.001(4) -0.001(4) -0.001(4)
C231 0.025(5) 0.041(5) 0.040(5) 0.007(4) 0.016(4) 0.014(4)
N232 0.056(5) 0.067(5) 0.053(5) 0.015(4) 0.011(4) 0.026(4)
C233 0.047(5) 0.049(6) 0.051(5) 0.017(5) 0.012(5) 0.020(4)
C234 0.041(5) 0.035(5) 0.059(5) 0.007(4) 0.022(5) 0.009(4)
C235 0.035(5) 0.032(5) 0.050(5) -0.007(4) 0.022(4) 0.000(4)
C236 0.026(5) 0.028(5) 0.045(5) -0.001(4) 0.015(4) -0.002(4)
C221 0.038(7) 0.044(7) 0.014(5) 0.010(5) -0.005(5) 0.011(5)
C226 0.041(7) 0.049(8) 0.035(7) 0.002(5) 0.009(6) -0.010(6)
C225 0.058(9) 0.072(10) 0.054(8) -0.002(7) 0.016(7) -0.019(8)
C224 0.081(11) 0.056(9) 0.039(8) -0.004(6) 0.011(7) -0.023(8)
C223 0.096(11) 0.020(7) 0.038(7) -0.005(5) 0.029(7) 0.009(7)
C222 0.053(8) 0.040(7) 0.043(7) -0.006(6) 0.027(6) 0.004(6)
P3 0.0183(14) 0.0391(17) 0.0229(14) -0.0016(12) 0.0000(11) -0.0007(12)
C331 0.017(5) 0.030(5) 0.020(5) -0.001(4) -0.002(4) -0.009(4)
C336 0.030(5) 0.033(6) 0.024(5) -0.008(4) 0.004(5) -0.001(5)
C335 0.032(7) 0.039(7) 0.074(9) -0.001(6) 0.031(7) 0.008(5)
C334 0.042(8) 0.047(7) 0.038(7) -0.003(6) 0.022(6) -0.004(6)
C333 0.068(9) 0.046(7) 0.011(5) 0.001(5) 0.015(6) 0.000(6)
N332 0.046(6) 0.063(7) 0.037(6) 0.009(5) -0.004(5) 0.005(5)
C321 0.011(5) 0.050(6) 0.028(5) 0.011(4) -0.003(4) 0.011(4)
C322 0.024(6) 0.088(7) 0.029(6) -0.003(5) -0.002(5) -0.007(5)
C323 0.030(6) 0.114(9) 0.046(7) 0.027(6) 0.013(6) -0.001(6)
C324 0.033(6) 0.072(7) 0.072(8) 0.045(6) 0.006(6) 0.002(6)
C325 0.048(7) 0.057(7) 0.102(8) 0.004(6) 0.033(7) -0.009(6)
C326 0.041(6) 0.036(6) 0.065(7) 0.007(5) 0.033(5) 0.008(5)
C311 0.021(5) 0.041(6) 0.015(5) 0.001(4) 0.000(4) 0.002(4)
C316 0.019(5) 0.043(6) 0.033(6) 0.005(5) 0.001(5) -0.004(5)
C315 0.032(7) 0.038(7) 0.040(7) 0.015(5) 0.001(5) 0.006(5)
C314 0.036(7) 0.035(7) 0.029(6) 0.009(5) -0.001(5) 0.010(5)
C313 0.028(5) 0.044(6) 0.032(5) 0.004(5) -0.012(4) 0.003(5)
C312 0.029(6) 0.017(5) 0.023(5) 0.002(4) -0.001(5) 0.006(4)
P4 0.0205(15) 0.0348(17) 0.0493(18) 0.0049(13) 0.0114(14) 0.0040(12)
C411 0.011(5) 0.033(5) 0.037(5) -0.004(4) 0.003(4) 0.002(4)
C412 0.025(5) 0.026(5) 0.042(6) 0.006(4) 0.009(5) 0.011(4)
C413 0.052(7) 0.048(6) 0.039(6) 0.002(5) 0.000(5) 0.007(5)
C414 0.042(6) 0.037(6) 0.045(6) -0.004(4) 0.016(5) -0.007(5)
C415 0.026(5) 0.029(5) 0.042(6) -0.004(4) 0.006(5) -0.003(4)
C416 0.037(6) 0.026(5) 0.053(6) 0.010(5) 0.020(5) 0.003(4)
C431 0.007(5) 0.052(7) 0.031(6) -0.004(5) 0.004(4) -0.001(5)
C436 0.032(6) 0.030(6) 0.018(5) -0.005(4) 0.008(5) 0.007(5)
C435 0.023(6) 0.038(7) 0.032(6) 0.000(5) 0.006(5) -0.002(5)
C434 0.028(6) 0.043(7) 0.032(6) 0.002(5) 0.007(5) -0.016(5)
C433 0.026(6) 0.035(7) 0.037(6) 0.014(5) 0.008(5) -0.001(5)
N432 0.037(6) 0.064(7) 0.040(6) -0.002(5) -0.004(5) 0.013(5)
C421 0.024(5) 0.037(6) 0.058(6) -0.003(5) 0.022(5) 0.005(4)
C422 0.041(7) 0.055(7) 0.054(6) -0.014(5) 0.027(5) -0.008(5)
C423 0.061(8) 0.067(8) 0.076(7) -0.034(6) 0.036(6) -0.012(6)
C424 0.068(8) 0.061(8) 0.109(8) -0.038(7) 0.034(7) -0.017(6)
C425 0.062(8) 0.053(7) 0.126(9) -0.004(7) 0.035(8) -0.024(6)
C426 0.041(7) 0.039(7) 0.087(7) 0.015(5) 0.016(6) -0.003(5)
N1 0.011(5) 0.039(5) 0.024(5) -0.001(4) -0.003(4) 0.000(4)
C1 0.036(7) 0.020(5) 0.022(5) 0.000(4) 0.016(5) 0.001(5)
S1 0.0200(14) 0.0353(16) 0.0323(15) 0.0063(12) -0.0024(12) 0.0036(11)
N2 0.015(5) 0.041(5) 0.024(5) 0.004(4) -0.005(4) -0.003(4)
C2 0.019(6) 0.023(5) 0.020(5) 0.001(4) 0.006(5) -0.001(4)
S2 0.0231(14) 0.0379(16) 0.0263(14) 0.0036(11) 0.0039(12) -0.0001(11)
N3 0.017(5) 0.031(5) 0.024(5) -0.002(4) -0.003(4) -0.003(4)
C3 0.033(6) 0.018(5) 0.027(6) -0.002(4) 0.016(5) -0.001(4)
S3 0.0180(13) 0.0297(15) 0.0243(13) -0.0005(11) -0.0002(11) -0.0004(10)
N4 0.032(6) 0.029(5) 0.036(5) -0.005(4) 0.014(5) 0.002(4)
C4 0.029(6) 0.027(6) 0.021(5) -0.005(4) 0.011(5) 0.003(5)
S4 0.0257(14) 0.0286(15) 0.0262(14) -0.0022(11) 0.0006(11) -0.0012(11)
C11 0.029(6) 0.050(8) 0.050(7) -0.006(6) 0.002(6) 0.002(5)
C12 0.044(8) 0.043(7) 0.029(6) -0.005(5) 0.012(6) 0.001(6)
O12 0.038(5) 0.069(6) 0.051(5) 0.014(4) -0.004(4) -0.003(4)
C13 0.070(9) 0.038(7) 0.070(9) 0.014(6) 0.014(7) -0.005(7)

loop_
_atom_type_symbol
_atom_type_description
_atom_type_scat_dispersion_real
_atom_type_scat_dispersion_imag
_atom_type_scat_source
C C 0.0033 0.0016 'International Tables Vol C Tables 4.2.6.8 and 6.1.1.4'
H H 0 0 'International Tables Vol C Tables 4.2.6.8 and 6.1.1.4'
N N 0.0061 0.0033 'International Tables Vol C Tables 4.2.6.8 and 6.1.1.4'
P P 0.1023 0.0942 'International Tables Vol C Tables 4.2.6.8 and 6.1.1.4'
Ag Ag -0.8971 1.1015 'International Tables Vol C Tables 4.2.6.8 and 6.1.1.4'
S S 0.1246 0.1234 'International Tables Vol C Tables 4.2.6.8 and 6.1.1.4'
O O 0.0106 0.006 'International Tables Vol C Tables 4.2.6.8 and 6.1.1.4'

loop_
_geom_angle_atom_site_label_1
_geom_angle_atom_site_label_2
_geom_angle_atom_site_label_3
_geom_angle
N1 Ag1 P1 136.1(2)
N1 Ag1 S3 97.3(2)
P1 Ag1 S3 115.34(8)
N1 Ag1 S4 97.27(19)
P1 Ag1 S4 106.77(8)
S3 Ag1 S4 96.34(7)
N2 Ag2 P2 123.99(19)
N2 Ag2 S3 98.37(19)
P2 Ag2 S3 125.26(8)
N2 Ag2 S4 99.7(2)
P2 Ag2 S4 104.97(8)
S3 Ag2 S4 99.34(7)
N3 Ag3 P3 123.39(19)
N3 Ag3 S2 96.29(19)
P3 Ag3 S2 116.34(8)
N3 Ag3 S1 98.83(19)
P3 Ag3 S1 119.79(8)
S2 Ag3 S1 96.71(8)
N4 Ag4 P4 137.1(2)
N4 Ag4 S2 101.4(2)
P4 Ag4 S2 115.06(9)
N4 Ag4 S1 96.8(2)
P4 Ag4 S1 103.14(9)
S2 Ag4 S1 92.45(7)
C111 P1 C121 104.0(4)
C111 P1 C131 104.5(4)
C121 P1 C131 102.8(4)
C111 P1 Ag1 112.0(3)
C121 P1 Ag1 114.4(3)
C131 P1 Ag1 117.7(3)
N132 C131 C136 122.7(9)
N132 C131 P1 110.5(7)
C136 C131 P1 126.8(7)
C133 N132 C131 116.9(9)
N132 C133 C134 123.5(10)
N132 C133 H133 118.2
C134 C133 H133 118.2
C135 C134 C133 118.4(10)
C135 C134 H134 120.8
C133 C134 H134 120.8
C134 C135 C136 120.0(10)
C134 C135 H135 120
C136 C135 H135 120
C135 C136 C131 118.4(9)
C135 C136 H136 120.8
C131 C136 H136 120.8
C116 C111 C112 118.2(8)
C116 C111 P1 119.8(6)
C112 C111 P1 121.7(6)
C111 C116 C115 123.3(9)
C111 C116 H116 118.4
C115 C116 H116 118.4
C116 C115 C114 118.0(9)
C116 C115 H115 121
C114 C115 H115 121
C115 C114 C113 119.7(9)
C115 C114 H114 120.2
C113 C114 H114 120.2
C112 C113 C114 121.2(9)
C112 C113 H113 119.4
C114 C113 H113 119.4
C113 C112 C111 119.5(8)
C113 C112 H112 120.2
C111 C112 H112 120.2
C126 C121 C122 117.6(9)
C126 C121 P1 121.0(7)
C122 C121 P1 121.4(8)
C123 C122 C121 120.8(9)
C123 C122 H122 119.6
C121 C122 H122 119.6
C124 C123 C122 120.2(10)
C124 C123 H123 119.9
C122 C123 H123 119.9
C125 C124 C123 119.3(10)
C125 C124 H124 120.3
C123 C124 H124 120.3
C124 C125 C126 120.9(10)
C124 C125 H125 119.6
C126 C125 H125 119.6
C121 C126 C125 121.1(9)
C121 C126 H126 119.4
C125 C126 H126 119.4
C231 P2 C221 103.8(5)
C231 P2 C211 105.4(4)
C221 P2 C211 104.7(4)
C231 P2 Ag2 117.6(3)
C221 P2 Ag2 111.7(3)
C211 P2 Ag2 112.4(3)
C216 C211 C212 120.5(9)
C216 C211 P2 120.7(7)
C212 C211 P2 118.8(6)
C213 C212 C211 120.2(9)
C213 C212 H212 119.9
C211 C212 H212 119.9
C214 C213 C212 119.3(10)
C214 C213 H213 120.3
C212 C213 H213 120.3
C213 C214 C215 119.8(10)
C213 C214 H214 120.1
C215 C214 H214 120.1
C216 C215 C214 121.0(10)
C216 C215 H215 119.5
C214 C215 H215 119.5
C211 C216 C215 119.0(9)
C211 C216 H216 120.5
C215 C216 H216 120.5
C236 C231 N232 119.8(9)
C236 C231 P2 119.8(8)
N232 C231 P2 120.3(7)
C233 N232 C231 118.3(9)
C234 C233 N232 120.6(10)
C234 C233 H233 119.7
N232 C233 H233 119.7
C233 C234 C235 122.4(10)
C233 C234 H234 118.8
C235 C234 H234 118.8
C234 C235 C236 117.8(10)
C234 C235 H235 121.1
C236 C235 H235 121.1
C235 C236 C231 121.1(10)
C235 C236 H236 119.4
C231 C236 H236 119.4
C226 C221 C222 118.3(10)
C226 C221 P2 120.8(8)
C222 C221 P2 120.7(8)
C225 C226 C221 121.7(11)
C225 C226 H226 119.2
C221 C226 H226 119.2
C224 C225 C226 118.9(12)
C224 C225 H225 120.5
C226 C225 H225 120.5
C223 C224 C225 121.5(12)
C223 C224 H224 119.3
C225 C224 H224 119.3
C224 C223 C222 119.7(10)
C224 C223 H223 120.2
C222 C223 H223 120.2
C221 C222 C223 119.9(11)
C221 C222 H222 120
C223 C222 H222 120
C331 P3 C321 104.5(4)
C331 P3 C311 100.8(4)
C321 P3 C311 104.7(4)
C331 P3 Ag3 113.8(3)
C321 P3 Ag3 115.1(3)
C311 P3 Ag3 116.3(3)
N332 C331 C336 120.0(8)
N332 C331 P3 120.6(7)
C336 C331 P3 119.4(7)
C335 C336 C331 117.7(9)
C335 C336 H336 121.1
C331 C336 H336 121.1
C334 C335 C336 121.7(10)
C334 C335 H335 119.1
C336 C335 H335 119.1
C333 C334 C335 119.6(10)
C333 C334 H334 120.2
C335 C334 H334 120.2
C334 C333 N332 122.0(10)
C334 C333 H333 119
N332 C333 H333 119
C331 N332 C333 118.9(9)
C322 C321 C326 121.0(10)
C322 C321 P3 117.0(8)
C326 C321 P3 121.9(8)
C321 C322 C323 117.3(11)
C321 C322 H322 121.4
C323 C322 H322 121.4
C324 C323 C322 120.2(11)
C324 C323 H323 119.9
C322 C323 H323 119.9
C325 C324 C323 119.6(12)
C325 C324 H324 120.2
C323 C324 H324 120.2
C326 C325 C324 120.5(13)
C326 C325 H325 119.7
C324 C325 H325 119.7
C325 C326 C321 121.2(11)
C325 C326 H326 119.4
C321 C326 H326 119.4
C316 C311 C312 119.0(9)
C316 C311 P3 120.4(7)
C312 C311 P3 120.3(7)
C311 C316 C315 123.2(10)
C311 C316 H316 118.4
C315 C316 H316 118.4
C316 C315 C314 117.6(10)
C316 C315 H315 121.2
C314 C315 H315 121.2
C313 C314 C315 119.7(9)
C313 C314 H314 120.2
C315 C314 H314 120.2
C312 C313 C314 121.2(9)
C312 C313 H313 119.4
C314 C313 H313 119.4
C313 C312 C311 119.3(9)
C313 C312 H312 120.4
C311 C312 H312 120.4
C411 P4 C431 103.7(4)
C411 P4 C421 104.3(4)
C431 P4 C421 106.7(5)
C411 P4 Ag4 116.1(3)
C431 P4 Ag4 112.6(3)
C421 P4 Ag4 112.5(3)
C412 C411 C416 118.8(9)
C412 C411 P4 117.3(7)
C416 C411 P4 123.9(7)
C413 C412 C411 120.1(9)
C413 C412 H412 120
C411 C412 H412 120
C412 C413 C414 122.6(10)
C412 C413 H413 118.7
C414 C413 H413 118.7
C413 C414 C415 118.7(10)
C413 C414 H414 120.7
C415 C414 H414 120.7
C414 C415 C416 120.4(9)
C414 C415 H415 119.8
C416 C415 H415 119.8
C415 C416 C411 119.4(9)
C415 C416 H416 120.3
C411 C416 H416 120.3
C436 C431 N432 120.0(9)
C436 C431 P4 116.7(7)
N432 C431 P4 123.2(7)
C435 C436 C431 120.9(9)
C435 C436 H436 119.6
C431 C436 H436 119.6
C436 C435 C434 119.9(9)
C436 C435 H435 120.1
C434 C435 H435 120.1
C433 C434 C435 119.6(9)
C433 C434 H434 120.2
C435 C434 H434 120.2
C434 C433 N432 122.4(9)
C434 C433 H433 118.8
N432 C433 H433 118.8
C431 N432 C433 117.2(9)
C422 C421 C426 120.6(11)
C422 C421 P4 123.3(8)
C426 C421 P4 115.3(9)
C421 C422 C423 120.7(11)
C421 C422 H422 119.7
C423 C422 H422 119.7
C424 C423 C422 119.7(14)
C424 C423 H423 120.2
C422 C423 H423 120.2
C423 C424 C425 120.2(14)
C423 C424 H424 119.9
C425 C424 H424 119.9
C424 C425 C426 121.2(13)
C424 C425 H425 119.4
C426 C425 H425 119.4
C421 C426 C425 117.4(12)
C421 C426 H426 121.3
C425 C426 H426 121.3
C1 N1 Ag1 159.4(7)
N1 C1 S1 179.0(9)
C1 S1 Ag3 98.6(3)
C1 S1 Ag4 96.0(3)
Ag3 S1 Ag4 82.80(7)
C2 N2 Ag2 152.0(7)
N2 C2 S2 177.9(9)
C2 S2 Ag4 97.5(3)
C2 S2 Ag3 99.6(3)
Ag4 S2 Ag3 87.65(7)
C3 N3 Ag3 153.9(7)
N3 C3 S3 178.7(8)
C3 S3 Ag2 98.5(3)
C3 S3 Ag1 98.7(3)
Ag2 S3 Ag1 83.41(7)
C4 N4 Ag4 155.6(7)
N4 C4 S4 177.9(9)
C4 S4 Ag2 96.7(3)
C4 S4 Ag1 98.4(3)
Ag2 S4 Ag1 80.60(7)
C12 C11 H11A 109.5
C12 C11 H11B 109.5
H11A C11 H11B 109.5
C12 C11 H11C 109.5
H11A C11 H11C 109.5
H11B C11 H11C 109.5
O12 C12 C13 122.4(10)
O12 C12 C11 120.1(10)
C13 C12 C11 117.5(10)
C12 C13 H13A 109.5
C12 C13 H13B 109.5
H13A C13 H13B 109.5
C12 C13 H13C 109.5
H13A C13 H13C 109.5
H13B C13 H13C 109.5

loop_
_geom_bond_atom_site_label_1
_geom_bond_atom_site_label_2
_geom_bond_distance
Ag1 N1 2.207(8)
Ag1 P1 2.391(3)
Ag1 S3 2.700(3)
Ag1 S4 2.742(3)
Ag2 N2 2.280(8)
Ag2 P2 2.403(3)
Ag2 S3 2.603(2)
Ag2 S4 2.715(3)
Ag3 N3 2.305(8)
Ag3 P3 2.411(3)
Ag3 S2 2.648(2)
Ag3 S1 2.655(3)
Ag4 N4 2.222(9)
Ag4 P4 2.387(3)
Ag4 S2 2.623(3)
Ag4 S1 2.860(3)
P1 C111 1.811(9)
P1 C121 1.827(10)
P1 C131 1.828(10)
C131 N132 1.376(11)
C131 C136 1.394(12)
N132 C133 1.326(13)
C133 C134 1.406(14)
C133 H133 0.95
C134 C135 1.370(14)
C134 H134 0.95
C135 C136 1.377(13)
C135 H135 0.95
C136 H136 0.95
C111 C116 1.376(8)
C111 C112 1.383(8)
C116 C115 1.377(8)
C116 H116 0.95
C115 C114 1.378(8)
C115 H115 0.95
C114 C113 1.389(8)
C114 H114 0.95
C113 C112 1.378(8)
C113 H113 0.95
C112 H112 0.95
C121 C126 1.372(12)
C121 C122 1.395(13)
C122 C123 1.388(13)
C122 H122 0.95
C123 C124 1.370(14)
C123 H123 0.95
C124 C125 1.360(14)
C124 H124 0.95
C125 C126 1.385(13)
C125 H125 0.95
C126 H126 0.95
P2 C231 1.816(9)
P2 C221 1.836(10)
P2 C211 1.841(9)
C211 C216 1.370(8)
C211 C212 1.385(8)
C212 C213 1.380(8)
C212 H212 0.95
C213 C214 1.372(8)
C213 H213 0.95
C214 C215 1.384(8)
C214 H214 0.95
C215 C216 1.372(8)
C215 H215 0.95
C216 H216 0.95
C231 C236 1.389(12)
C231 N232 1.412(13)
N232 C233 1.387(13)
C233 C234 1.366(14)
C233 H233 0.95
C234 C235 1.379(14)
C234 H234 0.95
C235 C236 1.392(12)
C235 H235 0.95
C236 H236 0.95
C221 C226 1.374(13)
C221 C222 1.383(13)
C226 C225 1.372(14)
C226 H226 0.95
C225 C224 1.354(16)
C225 H225 0.95
C224 C223 1.354(16)
C224 H224 0.95
C223 C222 1.389(15)
C223 H223 0.95
C222 H222 0.95
P3 C331 1.826(9)
P3 C321 1.835(10)
P3 C311 1.836(9)
C331 N332 1.375(11)
C331 C336 1.401(12)
C336 C335 1.398(13)
C336 H336 0.95
C335 C334 1.353(14)
C335 H335 0.95
C334 C333 1.333(14)
C334 H334 0.95
C333 N332 1.390(12)
C333 H333 0.95
C321 C322 1.361(13)
C321 C326 1.360(13)
C322 C323 1.442(15)
C322 H322 0.95
C323 C324 1.365(17)
C323 H323 0.95
C324 C325 1.362(16)
C324 H324 0.95
C325 C326 1.356(14)
C325 H325 0.95
C326 H326 0.95
C311 C316 1.355(12)
C311 C312 1.386(12)
C316 C315 1.373(13)
C316 H316 0.95
C315 C314 1.389(13)
C315 H315 0.95
C314 C313 1.383(13)
C314 H314 0.95
C313 C312 1.366(12)
C313 H313 0.95
C312 H312 0.95
P4 C411 1.814(9)
P4 C431 1.822(10)
P4 C421 1.831(11)
C411 C412 1.364(12)
C411 C416 1.413(12)
C412 C413 1.338(13)
C412 H412 0.95
C413 C414 1.364(13)
C413 H413 0.95
C414 C415 1.369(13)
C414 H414 0.95
C415 C416 1.370(12)
C415 H415 0.95
C416 H416 0.95
C431 C436 1.378(12)
C431 N432 1.403(12)
C436 C435 1.374(12)
C436 H436 0.95
C435 C434 1.381(13)
C435 H435 0.95
C434 C433 1.352(12)
C434 H434 0.95
C433 N432 1.402(12)
C433 H433 0.95
C421 C422 1.339(14)
C421 C426 1.387(13)
C422 C423 1.409(15)
C422 H422 0.95
C423 C424 1.329(16)
C423 H423 0.95
C424 C425 1.370(18)
C424 H424 0.95
C425 C426 1.400(17)
C425 H425 0.95
C426 H426 0.95
N1 C1 1.146(11)
C1 S1 1.672(11)
N2 C2 1.129(10)
C2 S2 1.678(10)
N3 C3 1.146(11)
C3 S3 1.679(11)
N4 C4 1.152(11)
C4 S4 1.642(10)
C11 C12 1.491(14)
C11 H11A 0.98
C11 H11B 0.98
C11 H11C 0.98
C12 O12 1.224(12)
C12 C13 1.464(14)
C13 H13A 0.98
C13 H13B 0.98
C13 H13C 0.98
